data_4063222
loop_
_publ_author_name
'Brian T. Sterenberg'
'Hilary A. Jenkins'
'Richard J. Puddephatt'

_publ_section_title
;
 Complexes with Platinum-Iridium Bonds: Stepwise Formation of a PtIr2
 Cluster Complex
;
_journal_name_full Organometallics
_journal_page_first 219
_journal_page_last 226
_journal_paper_doi 10.1021/om980665y
_journal_volume 18
_journal_year 1999
_chemical_formula_sum 'C56 H46 Cl2 Ir2 O5 P4 Pt'
_chemical_formula_weight 1573.20
_chemical_name_systematic
; 
 ? 
;
_space_group_IT_number 2
_symmetry_cell_setting triclinic
_symmetry_space_group_name_Hall '-P 1'
_symmetry_space_group_name_H-M 'P -1'
_atom_sites_solution_hydrogens geom
_atom_sites_solution_primary direct
_atom_sites_solution_secondary difmap
_audit_creation_method SHELXL
_cell_angle_alpha 76.184(2)
_cell_angle_beta 77.205(2)
_cell_angle_gamma 67.111(2)
_cell_formula_units_Z 2
_cell_length_a 13.1864(3)
_cell_length_b 13.5273(6)
_cell_length_c 17.0829(6)
_cell_measurement_temperature 294(2)
_cell_volume 2697.7(2)
_computing_cell_refinement 'Nonius DENZO'
_computing_data_collection 'Nonius COLLECT'
_computing_data_reduction 'Nonius SCALEPACK'
_computing_molecular_graphics 'Siemens SHELXTL'
_computing_publication_material 'Siemens SHELXTL'
_computing_structure_refinement 'SHELXL-93 (Sheldrick, 1993)'
_computing_structure_solution 'SHELXS-86 (Sheldrick, 1990)'
_diffrn_ambient_temperature 294(2)
_diffrn_measurement_device 'Kappa CCD'
_diffrn_measurement_method '\w scans, phi scans'
_diffrn_radiation_monochromator graphite
_diffrn_radiation_source 'fine-focus sealed tube'
_diffrn_radiation_type MoK\a
_diffrn_radiation_wavelength 0.71073
_diffrn_reflns_av_R_equivalents 0.0486
_diffrn_reflns_av_sigmaI/netI 0.0835
_diffrn_reflns_limit_h_max 17
_diffrn_reflns_limit_h_min -18
_diffrn_reflns_limit_k_max 19
_diffrn_reflns_limit_k_min -16
_diffrn_reflns_limit_l_max 21
_diffrn_reflns_limit_l_min -24
_diffrn_reflns_number 15004
_diffrn_reflns_theta_max 25.00
_diffrn_reflns_theta_min 1.24
_exptl_absorpt_coefficient_mu 7.772
_exptl_absorpt_correction_T_max 0.5415
_exptl_absorpt_correction_T_min 0.4118
_exptl_absorpt_correction_type empirical
_exptl_crystal_density_diffrn 1.937
_exptl_crystal_F_000 1496
_exptl_crystal_size_max 0.08
_exptl_crystal_size_mid 0.05
_exptl_crystal_size_min 0.04
_refine_diff_density_max 2.171
_refine_diff_density_min -1.160
_refine_diff_density_rms 0.201
_refine_ls_extinction_coef 0.00004(4)
_refine_ls_extinction_expression Fc^*^=kFc[1+0.001xFc^2^\l^3^/sin(2\q)]^-1/4^
_refine_ls_extinction_method SHELXL
_refine_ls_goodness_of_fit_all 0.998
_refine_ls_goodness_of_fit_obs 0.997
_refine_ls_matrix_type full
_refine_ls_number_parameters 632
_refine_ls_number_reflns 8741
_refine_ls_number_restraints 0
_refine_ls_restrained_S_all 1.042
_refine_ls_restrained_S_obs 0.997
_refine_ls_R_factor_all 0.0641
_refine_ls_R_factor_obs 0.0335
_refine_ls_shift/esd_max 0.008
_refine_ls_shift/esd_mean 0.000
_refine_ls_structure_factor_coef Fsqd
_refine_ls_weighting_details 'w=1/[\s^2^(Fo^2^)+(0.0089P)^2^+0.0000P] where P=(Fo^2^+2Fc^2^)/3'
_refine_ls_weighting_scheme calc
_refine_ls_wR_factor_all 0.0763
_refine_ls_wR_factor_obs 0.0616
_reflns_number_observed 6849
_reflns_number_total 9376
_reflns_observed_criterion >2sigma(I)
_cod_depositor_comments
;
The following automatic conversions were performed:
'_symmetry_cell_setting' value 'Triclinic' changed to 'triclinic'
according to '/home/saulius/struct/CIF-dictionaries/cif_core.dic'
dictionary named 'cif_core.dic' version 2.4.1 from 2010-06-29.

Automatic conversion script
Id: cif_fix_enum 1527 2010-12-29 10:47:43Z saulius 

The following automatic conversions were performed:

'_refine_ls_weighting_scheme' value 'calc
w=1/[\s^2^(Fo^2^)+(0.0089P)^2^+0.0000P] where P=(Fo^2^+2Fc^2^)/3' was
changed to 'calc'. New tag '_refine_ls_weighting_details' was
created. The value of the new tag was set to
'w=1/[\s^2^(Fo^2^)+(0.0089P)^2^+0.0000P] where P=(Fo^2^+2Fc^2^)/3'.

Automatic conversion script
Id: cif_fix_values 3143 2015-03-26 13:38:13Z robertas 
;
_cod_original_sg_symbol_H-M P-1
_cod_database_code 4063222

loop_
_symmetry_equiv_pos_as_xyz
'x, y, z'
'-x, -y, -z'

loop_
_atom_site_aniso_label
_atom_site_aniso_U_11
_atom_site_aniso_U_22
_atom_site_aniso_U_33
_atom_site_aniso_U_23
_atom_site_aniso_U_13
_atom_site_aniso_U_12
Pt1 0.02736(14) 0.0319(2) 0.0382(2) -0.00801(15) -0.00895(11) -0.00802(13)
Ir1 0.02659(14) 0.0253(2) 0.0291(2) -0.00159(13) -0.00734(11) -0.00905(12)
Ir2 0.03068(15) 0.0289(2) 0.0314(2) -0.00646(14) -0.00490(11) -0.01013(13)
P1 0.0291(9) 0.0312(13) 0.0402(11) -0.0046(10) -0.0106(8) -0.0106(9)
P2 0.0274(9) 0.0251(12) 0.0348(11) -0.0032(9) -0.0078(7) -0.0072(8)
P3 0.0305(9) 0.0318(13) 0.0314(11) 0.0009(9) -0.0085(8) -0.0131(9)
P4 0.0405(10) 0.0286(12) 0.0303(11) -0.0008(9) -0.0088(8) -0.0151(9)
O1 0.051(3) 0.030(3) 0.036(3) 0.006(3) -0.005(2) -0.015(3)
O2 0.035(3) 0.132(8) 0.109(6) -0.045(6) -0.022(3) 0.010(4)
O3 0.114(5) 0.081(6) 0.042(4) 0.024(4) -0.004(3) -0.057(5)
O4 0.091(4) 0.041(5) 0.083(5) -0.015(4) -0.035(4) 0.008(4)
O5 0.099(5) 0.110(7) 0.069(5) -0.025(5) 0.027(4) -0.071(5)
C1 0.031(4) 0.028(5) 0.030(4) -0.003(4) -0.011(3) -0.006(3)
C2 0.042(4) 0.067(7) 0.054(6) -0.031(5) -0.005(4) -0.010(5)
C3 0.046(4) 0.038(6) 0.040(5) -0.014(4) -0.007(4) -0.007(4)
C4 0.047(5) 0.057(7) 0.039(5) -0.016(5) -0.008(4) -0.018(5)
C5 0.058(5) 0.048(6) 0.042(5) -0.012(5) 0.002(4) -0.025(5)
C6 0.031(3) 0.049(6) 0.033(4) -0.001(4) -0.013(3) -0.018(4)
C7 0.046(4) 0.032(5) 0.038(4) 0.005(4) -0.010(3) -0.026(4)
C11 0.032(4) 0.035(5) 0.041(5) -0.006(4) -0.011(3) -0.014(4)
C12 0.052(5) 0.053(7) 0.057(6) -0.021(5) -0.017(4) -0.008(5)
C13 0.073(6) 0.086(9) 0.064(7) -0.038(7) -0.019(5) -0.008(6)
C14 0.082(6) 0.076(8) 0.038(5) -0.002(6) -0.022(5) -0.028(6)
C15 0.055(5) 0.046(6) 0.065(6) 0.005(5) -0.030(4) -0.016(5)
C16 0.052(4) 0.045(6) 0.042(5) -0.002(4) -0.021(4) -0.016(4)
C21 0.031(4) 0.041(6) 0.052(5) 0.003(4) -0.015(3) -0.014(4)
C22 0.058(5) 0.039(6) 0.078(7) -0.003(5) -0.017(4) -0.031(5)
C23 0.064(6) 0.042(6) 0.124(10) 0.006(7) -0.031(6) -0.035(5)
C24 0.056(6) 0.084(10) 0.092(9) 0.029(7) -0.013(5) -0.044(6)
C25 0.062(6) 0.068(9) 0.085(8) 0.004(7) 0.008(5) -0.031(6)
C26 0.052(5) 0.064(7) 0.054(6) -0.005(5) -0.002(4) -0.026(5)
C31 0.034(4) 0.025(5) 0.038(4) -0.006(4) -0.009(3) -0.009(3)
C32 0.040(4) 0.039(5) 0.043(5) -0.006(4) -0.003(3) -0.010(4)
C33 0.035(4) 0.059(7) 0.074(7) -0.021(6) -0.012(4) 0.003(5)
C34 0.041(5) 0.047(7) 0.074(7) -0.014(6) -0.023(4) 0.009(4)
C35 0.047(5) 0.043(6) 0.063(6) 0.005(5) -0.029(4) -0.005(4)
C36 0.038(4) 0.029(5) 0.056(5) -0.003(4) -0.012(4) -0.005(4)
C41 0.024(3) 0.045(6) 0.039(4) -0.008(4) -0.008(3) -0.008(4)
C42 0.052(5) 0.051(7) 0.042(5) -0.007(5) -0.014(4) -0.009(5)
C43 0.066(6) 0.068(8) 0.054(6) -0.017(6) -0.013(5) -0.013(6)
C44 0.082(6) 0.073(8) 0.035(5) -0.010(6) -0.010(4) -0.026(6)
C45 0.091(6) 0.046(7) 0.048(6) 0.004(5) -0.030(5) -0.014(6)
C46 0.046(4) 0.034(5) 0.045(5) -0.007(4) -0.012(4) -0.007(4)
C51 0.034(4) 0.037(5) 0.034(4) 0.004(4) -0.006(3) -0.015(4)
C52 0.055(5) 0.044(6) 0.053(5) -0.006(5) -0.028(4) -0.010(4)
C53 0.070(5) 0.062(8) 0.053(6) 0.004(5) -0.039(4) -0.021(6)
C54 0.061(5) 0.058(7) 0.052(6) 0.019(5) -0.035(4) -0.016(5)
C55 0.059(5) 0.030(5) 0.068(6) 0.006(5) -0.024(4) -0.012(4)
C56 0.061(5) 0.039(6) 0.053(6) 0.004(5) -0.028(4) -0.015(5)
C61 0.034(4) 0.026(5) 0.038(4) 0.006(4) -0.007(3) -0.018(3)
C62 0.032(4) 0.079(8) 0.045(5) 0.006(5) -0.012(3) -0.012(5)
C63 0.028(4) 0.072(8) 0.074(7) 0.008(6) -0.011(4) -0.009(4)
C64 0.032(4) 0.074(8) 0.061(6) -0.004(6) 0.004(4) -0.014(5)
C65 0.047(4) 0.055(6) 0.036(5) 0.012(4) -0.006(4) -0.017(4)
C66 0.032(4) 0.046(6) 0.049(5) -0.001(5) -0.006(3) -0.017(4)
C71 0.048(4) 0.033(5) 0.035(4) 0.000(4) -0.004(3) -0.019(4)
C72 0.107(7) 0.054(7) 0.045(6) 0.010(5) -0.032(5) -0.044(6)
C73 0.144(9) 0.056(8) 0.061(7) -0.004(6) -0.050(6) -0.035(8)
C74 0.112(7) 0.058(8) 0.031(5) -0.003(5) -0.037(5) -0.010(6)
C75 0.083(6) 0.042(6) 0.044(6) 0.016(5) -0.016(5) -0.023(5)
C76 0.057(5) 0.047(6) 0.033(5) 0.004(4) -0.014(4) -0.023(5)
C81 0.048(4) 0.032(5) 0.042(5) 0.003(4) -0.022(4) -0.016(4)
C82 0.066(6) 0.054(7) 0.062(6) -0.016(6) 0.004(5) -0.029(5)
C83 0.085(6) 0.041(7) 0.069(7) -0.027(6) -0.013(5) -0.004(6)
C84 0.106(8) 0.023(6) 0.071(7) 0.013(5) -0.040(6) -0.026(6)
C85 0.091(7) 0.046(7) 0.088(8) -0.004(6) -0.012(6) -0.043(6)
C86 0.064(5) 0.036(6) 0.068(6) -0.011(5) -0.010(4) -0.023(5)
C10 0.080(7) 0.064(8) 0.110(9) -0.015(7) -0.010(6) -0.019(6)
Cl1 0.143(3) 0.085(3) 0.166(4) -0.034(3) -0.066(2) -0.011(2)
Cl2 0.106(2) 0.249(6) 0.105(3) -0.051(3) 0.007(2) -0.089(3)

loop_
_atom_site_label
_atom_site_type_symbol
_atom_site_fract_x
_atom_site_fract_y
_atom_site_fract_z
_atom_site_U_iso_or_equiv
_atom_site_thermal_displace_type
_atom_site_occupancy
_atom_site_calc_flag
_atom_site_refinement_flags
Pt1 Pt 0.92797(2) 0.61175(3) 0.76470(2) 0.03218(9) Uani 1 d .
Ir1 Ir 0.72058(2) 0.67331(2) 0.74009(2) 0.02704(9) Uani 1 d .
Ir2 Ir 0.87278(2) 0.49204(3) 0.68995(2) 0.03015(9) Uani 1 d .
P1 P 0.89786(13) 0.7602(2) 0.81938(12) 0.0328(5) Uani 1 d .
P2 P 0.65533(13) 0.7930(2) 0.83044(11) 0.0296(4) Uani 1 d .
P3 P 0.56446(13) 0.6521(2) 0.71669(11) 0.0311(5) Uani 1 d .
P4 P 0.74241(14) 0.4620(2) 0.63812(11) 0.0324(5) Uani 1 d .
O1 O 0.7513(4) 0.4588(4) 0.8631(3) 0.0415(13) Uani 1 d .
O2 O 1.1721(4) 0.4903(7) 0.7710(4) 0.098(3) Uani 1 d .
O3 O 0.7623(5) 0.8376(6) 0.5921(3) 0.080(2) Uani 1 d .
O4 O 1.0351(5) 0.2600(6) 0.7222(4) 0.077(2) Uani 1 d .
O5 O 0.9992(5) 0.5964(7) 0.5433(4) 0.087(2) Uani 1 d .
C1 C 0.7704(5) 0.5142(6) 0.8002(4) 0.030(2) Uani 1 d .
C2 C 1.0798(6) 0.5355(8) 0.7671(5) 0.054(3) Uani 1 d .
C3 C 0.7427(6) 0.7797(7) 0.6481(5) 0.042(2) Uani 1 d .
C4 C 0.9737(6) 0.3490(8) 0.7111(5) 0.047(2) Uani 1 d .
C5 C 0.9488(6) 0.5573(7) 0.5958(5) 0.048(2) Uani 1 d .
C6 C 0.7565(4) 0.8623(7) 0.8141(4) 0.036(2) Uani 1 d .
H6A H 0.7539(4) 0.9091(7) 0.7613(4) 0.043 Uiso 1 calc R
H6B H 0.7374(4) 0.9074(7) 0.8555(4) 0.043 Uiso 1 calc R
C7 C 0.6040(5) 0.5123(6) 0.6994(4) 0.036(2) Uani 1 d .
H7A H 0.5487(5) 0.5092(6) 0.6718(4) 0.044 Uiso 1 calc R
H7B H 0.6037(5) 0.4644(6) 0.7516(4) 0.044 Uiso 1 calc R
C11 C 0.9202(5) 0.7346(7) 0.9257(4) 0.035(2) Uani 1 d .
C12 C 0.8650(6) 0.8071(8) 0.9788(5) 0.053(2) Uani 1 d .
H12A H 0.8101(6) 0.8727(8) 0.9620(5) 0.064 Uiso 1 calc R
C13 C 0.8905(7) 0.7831(9) 1.0566(6) 0.074(3) Uani 1 d .
H13A H 0.8537(7) 0.8331(9) 1.0918(6) 0.089 Uiso 1 calc R
C14 C 0.9698(7) 0.6860(9) 1.0823(5) 0.064(3) Uani 1 d .
H14A H 0.9852(7) 0.6690(9) 1.1355(5) 0.077 Uiso 1 calc R
C15 C 1.0256(6) 0.6147(8) 1.0303(5) 0.055(2) Uani 1 d .
H15A H 1.0810(6) 0.5497(8) 1.0474(5) 0.066 Uiso 1 calc R
C16 C 1.0009(6) 0.6379(7) 0.9519(5) 0.046(2) Uani 1 d .
H16A H 1.0390(6) 0.5880(7) 0.9167(5) 0.055 Uiso 1 calc R
C21 C 0.9848(5) 0.8404(7) 0.7643(5) 0.041(2) Uani 1 d .
C22 C 0.9924(6) 0.9212(7) 0.7964(6) 0.054(2) Uani 1 d .
H22A H 0.9523(6) 0.9367(7) 0.8468(6) 0.065 Uiso 1 calc R
C23 C 1.0597(7) 0.9796(8) 0.7535(7) 0.072(3) Uani 1 d .
H23A H 1.0651(7) 1.0336(8) 0.7756(7) 0.087 Uiso 1 calc R
C24 C 1.1173(7) 0.9582(10) 0.6797(7) 0.079(4) Uani 1 d .
H24A H 1.1621(7) 0.9978(10) 0.6513(7) 0.095 Uiso 1 calc R
C25 C 1.1107(7) 0.8801(9) 0.6466(6) 0.076(3) Uani 1 d .
H25A H 1.1510(7) 0.8663(9) 0.5959(6) 0.091 Uiso 1 calc R
C26 C 1.0434(6) 0.8194(8) 0.6883(5) 0.057(3) Uani 1 d .
H26A H 1.0383(6) 0.7661(8) 0.6652(5) 0.069 Uiso 1 calc R
C31 C 0.5262(5) 0.9071(6) 0.8109(4) 0.032(2) Uani 1 d .
C32 C 0.4238(5) 0.9016(7) 0.8520(4) 0.043(2) Uani 1 d .
H32A H 0.4211(5) 0.8446(7) 0.8945(4) 0.051 Uiso 1 calc R
C33 C 0.3263(6) 0.9820(8) 0.8289(6) 0.059(3) Uani 1 d .
H33A H 0.2585(6) 0.9770(8) 0.8556(6) 0.071 Uiso 1 calc R
C34 C 0.3271(6) 1.0681(8) 0.7683(5) 0.058(3) Uani 1 d .
H34A H 0.2605(6) 1.1215(8) 0.7544(5) 0.070 Uiso 1 calc R
C35 C 0.4287(6) 1.0754(7) 0.7271(5) 0.054(2) Uani 1 d .
H35A H 0.4308(6) 1.1339(7) 0.6858(5) 0.065 Uiso 1 calc R
C36 C 0.5261(6) 0.9944(7) 0.7486(5) 0.043(2) Uani 1 d .
H36A H 0.5937(6) 0.9984(7) 0.7205(5) 0.052 Uiso 1 calc R
C41 C 0.6379(5) 0.7581(7) 0.9410(4) 0.036(2) Uani 1 d .
C42 C 0.5913(5) 0.8392(8) 0.9892(5) 0.050(2) Uani 1 d .
H42A H 0.5628(5) 0.9116(8) 0.9644(5) 0.060 Uiso 1 calc R
C43 C 0.5865(7) 0.8151(9) 1.0726(5) 0.064(3) Uani 1 d .
H43A H 0.5550(7) 0.8702(9) 1.1039(5) 0.076 Uiso 1 calc R
C44 C 0.6285(7) 0.7093(9) 1.1083(5) 0.063(3) Uani 1 d .
H44A H 0.6265(7) 0.6928(9) 1.1646(5) 0.075 Uiso 1 calc R
C45 C 0.6744(7) 0.6248(8) 1.0633(5) 0.064(3) Uani 1 d .
H45A H 0.7024(7) 0.5526(8) 1.0885(5) 0.076 Uiso 1 calc R
C46 C 0.6771(5) 0.6522(7) 0.9788(5) 0.043(2) Uani 1 d .
H46A H 0.7062(5) 0.5970(7) 0.9476(5) 0.051 Uiso 1 calc R
C51 C 0.4937(5) 0.7413(7) 0.6313(4) 0.036(2) Uani 1 d .
C52 C 0.4579(5) 0.7068(8) 0.5751(5) 0.050(2) Uani 1 d .
H52A H 0.4713(5) 0.6331(8) 0.5791(5) 0.060 Uiso 1 calc R
C53 C 0.4036(6) 0.7797(8) 0.5144(5) 0.060(3) Uani 1 d .
H53A H 0.3809(6) 0.7549(8) 0.4774(5) 0.072 Uiso 1 calc R
C54 C 0.3819(6) 0.8883(8) 0.5068(5) 0.059(3) Uani 1 d .
H54A H 0.3443(6) 0.9374(8) 0.4653(5) 0.071 Uiso 1 calc R
C55 C 0.4160(6) 0.9237(7) 0.5607(5) 0.054(2) Uani 1 d .
H55A H 0.4018(6) 0.9977(7) 0.5559(5) 0.064 Uiso 1 calc R
C56 C 0.4709(6) 0.8518(7) 0.6221(5) 0.051(2) Uani 1 d .
H56A H 0.4935(6) 0.8778(7) 0.6584(5) 0.061 Uiso 1 calc R
C61 C 0.4488(5) 0.6559(6) 0.8009(4) 0.032(2) Uani 1 d .
C62 C 0.3390(5) 0.7001(8) 0.7885(5) 0.056(3) Uani 1 d .
H62A H 0.3201(5) 0.7283(8) 0.7362(5) 0.067 Uiso 1 calc R
C63 C 0.2571(6) 0.7013(8) 0.8557(5) 0.064(3) Uani 1 d .
H63A H 0.1827(6) 0.7299(8) 0.8481(5) 0.077 Uiso 1 calc R
C64 C 0.2837(6) 0.6616(8) 0.9323(5) 0.060(3) Uani 1 d .
H64A H 0.2274(6) 0.6642(8) 0.9764(5) 0.073 Uiso 1 calc R
C65 C 0.3920(5) 0.6178(7) 0.9452(5) 0.050(2) Uani 1 d .
H65A H 0.4102(5) 0.5901(7) 0.9976(5) 0.060 Uiso 1 calc R
C66 C 0.4746(5) 0.6157(7) 0.8783(4) 0.043(2) Uani 1 d .
H66A H 0.5488(5) 0.5863(7) 0.8863(4) 0.052 Uiso 1 calc R
C71 C 0.7171(5) 0.5265(7) 0.5335(4) 0.039(2) Uani 1 d .
C72 C 0.6770(7) 0.4832(8) 0.4875(5) 0.064(3) Uani 1 d .
H72A H 0.6632(7) 0.4190(8) 0.5093(5) 0.076 Uiso 1 calc R
C73 C 0.6567(8) 0.5347(9) 0.4085(6) 0.082(3) Uani 1 d .
H73A H 0.6296(8) 0.5047(9) 0.3777(6) 0.099 Uiso 1 calc R
C74 C 0.6767(7) 0.6293(9) 0.3763(5) 0.069(3) Uani 1 d .
H74A H 0.6611(7) 0.6652(9) 0.3243(5) 0.083 Uiso 1 calc R
C75 C 0.7196(6) 0.6704(8) 0.4212(5) 0.060(2) Uani 1 d .
H75A H 0.7364(6) 0.7329(8) 0.3987(5) 0.072 Uiso 1 calc R
C76 C 0.7380(6) 0.6205(7) 0.4990(4) 0.045(2) Uani 1 d .
H76A H 0.7653(6) 0.6509(7) 0.5292(4) 0.054 Uiso 1 calc R
C81 C 0.7639(6) 0.3208(7) 0.6386(5) 0.039(2) Uani 1 d .
C82 C 0.8546(7) 0.2616(8) 0.5903(5) 0.059(3) Uani 1 d .
H82A H 0.9023(7) 0.2956(8) 0.5577(5) 0.071 Uiso 1 calc R
C83 C 0.8772(7) 0.1542(8) 0.5886(6) 0.067(3) Uani 1 d .
H83A H 0.9380(7) 0.1175(8) 0.5537(6) 0.080 Uiso 1 calc R
C84 C 0.8111(8) 0.1005(8) 0.6379(6) 0.065(3) Uani 1 d .
H84A H 0.8275(8) 0.0269(8) 0.6388(6) 0.078 Uiso 1 calc R
C85 C 0.7201(8) 0.1590(8) 0.6857(6) 0.070(3) Uani 1 d .
H85A H 0.6725(8) 0.1250(8) 0.7183(6) 0.085 Uiso 1 calc R
C86 C 0.6975(6) 0.2659(7) 0.6869(5) 0.054(2) Uani 1 d .
H86A H 0.6357(6) 0.3026(7) 0.7211(5) 0.065 Uiso 1 calc R
C10 C 0.1945(7) 0.8100(9) 1.1167(6) 0.087(3) Uani 1 d .
H10A H 0.1620(7) 0.8271(9) 1.1708(6) 0.105 Uiso 1 calc R
H10B H 0.2031(7) 0.7352(9) 1.1175(6) 0.105 Uiso 1 calc R
Cl1 Cl 0.1056(3) 0.8965(3) 1.0469(2) 0.1308(13) Uani 1 d .
Cl2 Cl 0.3214(2) 0.8229(4) 1.0920(2) 0.145(2) Uani 1 d .

loop_
_atom_type_symbol
_atom_type_description
_atom_type_scat_dispersion_real
_atom_type_scat_dispersion_imag
_atom_type_scat_source
C C 0.0033 0.0016 'International Tables Vol C Tables 4.2.6.8 and 6.1.1.4'
H H 0.0000 0.0000 'International Tables Vol C Tables 4.2.6.8 and 6.1.1.4'
O O 0.0106 0.0060 'International Tables Vol C Tables 4.2.6.8 and 6.1.1.4'
P P 0.1023 0.0942 'International Tables Vol C Tables 4.2.6.8 and 6.1.1.4'
Cl Cl 0.1484 0.1585 'International Tables Vol C Tables 4.2.6.8 and 6.1.1.4'
Ir Ir -1.4442 7.9887 'International Tables Vol C Tables 4.2.6.8 and 6.1.1.4'
Pt Pt -1.7033 8.3905 'International Tables Vol C Tables 4.2.6.8 and 6.1.1.4'

loop_
_geom_angle_atom_site_label_1
_geom_angle_atom_site_label_2
_geom_angle_atom_site_label_3
_geom_angle
C2 Pt1 P1 102.3(3)
C2 Pt1 Ir1 163.4(3)
P1 Pt1 Ir1 94.26(4)
C2 Pt1 Ir2 102.6(3)
P1 Pt1 Ir2 154.85(4)
Ir1 Pt1 Ir2 60.837(11)
C3 Ir1 C1 149.2(3)
C3 Ir1 P2 94.2(2)
C1 Ir1 P2 111.0(2)
C3 Ir1 P3 101.9(2)
C1 Ir1 P3 88.6(2)
P2 Ir1 P3 105.27(6)
C3 Ir1 Pt1 91.0(2)
C1 Ir1 Pt1 70.9(2)
P2 Ir1 Pt1 93.24(4)
P3 Ir1 Pt1 156.40(5)
C3 Ir1 Ir2 99.9(2)
C1 Ir1 Ir2 49.7(2)
P2 Ir1 Ir2 149.86(5)
P3 Ir1 Ir2 97.78(5)
Pt1 Ir1 Ir2 60.203(10)
C4 Ir2 C5 103.3(3)
C4 Ir2 C1 103.7(3)
C5 Ir2 C1 145.9(3)
C4 Ir2 P4 100.2(2)
C5 Ir2 P4 103.4(2)
C1 Ir2 P4 91.9(2)
C4 Ir2 Pt1 106.6(2)
C5 Ir2 Pt1 82.6(2)
C1 Ir2 Pt1 70.0(2)
P4 Ir2 Pt1 150.45(5)
C4 Ir2 Ir1 151.4(2)
C5 Ir2 Ir1 99.1(3)
C1 Ir2 Ir1 49.5(2)
P4 Ir2 Ir1 91.49(5)
Pt1 Ir2 Ir1 58.960(10)
C11 P1 C21 104.2(3)
C11 P1 C6 106.0(3)
C21 P1 C6 101.8(3)
C11 P1 Pt1 116.5(3)
C21 P1 Pt1 113.8(3)
C6 P1 Pt1 113.1(2)
C41 P2 C31 103.1(3)
C41 P2 C6 99.9(3)
C31 P2 C6 102.3(3)
C41 P2 Ir1 126.4(3)
C31 P2 Ir1 115.0(2)
C6 P2 Ir1 106.6(2)
C51 P3 C7 106.2(3)
C51 P3 C61 103.0(3)
C7 P3 C61 99.8(3)
C51 P3 Ir1 118.6(2)
C7 P3 Ir1 108.3(2)
C61 P3 Ir1 118.7(2)
C81 P4 C71 102.6(4)
C81 P4 C7 103.6(3)
C71 P4 C7 103.7(3)
C81 P4 Ir2 116.4(2)
C71 P4 Ir2 118.4(2)
C7 P4 Ir2 110.4(2)
O1 C1 Ir1 141.7(5)
O1 C1 Ir2 137.4(6)
Ir1 C1 Ir2 80.8(3)
O2 C2 Pt1 177.6(7)
O3 C3 Ir1 175.5(7)
O4 C4 Ir2 177.9(7)
O5 C5 Ir2 174.9(7)
P1 C6 P2 109.8(4)
P3 C7 P4 113.4(3)
C12 C11 C16 118.9(7)
C12 C11 P1 124.3(6)
C16 C11 P1 116.8(6)
C13 C12 C11 120.4(8)
C14 C13 C12 120.2(9)
C15 C14 C13 119.9(9)
C14 C15 C16 120.5(8)
C11 C16 C15 120.1(8)
C22 C21 C26 119.3(8)
C22 C21 P1 121.7(6)
C26 C21 P1 119.0(7)
C21 C22 C23 120.3(8)
C24 C23 C22 120.1(10)
C25 C24 C23 120.8(10)
C24 C25 C26 120.6(9)
C21 C26 C25 118.9(9)
C36 C31 C32 118.2(7)
C36 C31 P2 121.1(5)
C32 C31 P2 120.2(6)
C33 C32 C31 119.4(8)
C34 C33 C32 122.0(8)
C33 C34 C35 119.4(8)
C36 C35 C34 118.9(8)
C35 C36 C31 122.1(7)
C46 C41 C42 118.3(7)
C46 C41 P2 120.9(6)
C42 C41 P2 120.7(7)
C43 C42 C41 121.7(9)
C44 C43 C42 118.8(9)
C43 C44 C45 121.9(9)
C44 C45 C46 117.8(9)
C41 C46 C45 121.5(8)
C56 C51 C52 116.8(8)
C56 C51 P3 118.2(6)
C52 C51 P3 125.0(7)
C53 C52 C51 120.8(9)
C52 C53 C54 121.3(9)
C55 C54 C53 119.0(9)
C54 C55 C56 120.7(9)
C55 C56 C51 121.4(8)
C66 C61 C62 119.8(6)
C66 C61 P3 117.8(5)
C62 C61 P3 122.4(6)
C61 C62 C63 118.5(7)
C64 C63 C62 121.2(7)
C63 C64 C65 120.8(7)
C64 C65 C66 118.5(7)
C61 C66 C65 121.3(6)
C76 C71 C72 118.1(8)
C76 C71 P4 120.3(6)
C72 C71 P4 121.7(7)
C71 C72 C73 120.6(9)
C74 C73 C72 119.8(9)
C75 C74 C73 119.4(9)
C74 C75 C76 120.5(9)
C75 C76 C71 121.5(8)
C86 C81 C82 116.4(8)
C86 C81 P4 124.6(6)
C82 C81 P4 119.0(6)
C83 C82 C81 122.2(9)
C84 C83 C82 120.5(9)
C85 C84 C83 117.5(9)
C84 C85 C86 121.7(9)
C85 C86 C81 121.5(8)
Cl2 C10 Cl1 111.2(6)

loop_
_geom_bond_atom_site_label_1
_geom_bond_atom_site_label_2
_geom_bond_distance
Pt1 C2 1.866(7)
Pt1 P1 2.275(2)
Pt1 Ir1 2.6305(3)
Pt1 Ir2 2.6642(4)
Ir1 C3 1.915(9)
Ir1 C1 2.065(8)
Ir1 P2 2.295(2)
Ir1 P3 2.315(2)
Ir1 Ir2 2.6810(4)
Ir2 C4 1.877(9)
Ir2 C5 1.915(8)
Ir2 C1 2.071(6)
Ir2 P4 2.301(2)
P1 C11 1.834(7)
P1 C21 1.838(8)
P1 C6 1.845(6)
P2 C41 1.820(7)
P2 C31 1.831(7)
P2 C6 1.849(6)
P3 C51 1.828(7)
P3 C7 1.835(7)
P3 C61 1.843(6)
P4 C81 1.818(8)
P4 C71 1.832(8)
P4 C7 1.849(6)
O1 C1 1.192(8)
O2 C2 1.140(8)
O3 C3 1.135(9)
O4 C4 1.158(10)
O5 C5 1.144(8)
C11 C12 1.375(10)
C11 C16 1.375(10)
C12 C13 1.375(11)
C13 C14 1.368(13)
C14 C15 1.351(11)
C15 C16 1.384(10)
C21 C22 1.378(11)
C21 C26 1.389(10)
C22 C23 1.388(10)
C23 C24 1.354(12)
C24 C25 1.349(14)
C25 C26 1.405(11)
C31 C36 1.387(10)
C31 C32 1.399(8)
C32 C33 1.386(10)
C33 C34 1.363(12)
C34 C35 1.398(10)
C35 C36 1.381(9)
C41 C46 1.366(11)
C41 C42 1.395(10)
C42 C43 1.375(10)
C43 C44 1.357(13)
C44 C45 1.394(12)
C45 C46 1.397(10)
C51 C56 1.382(11)
C51 C52 1.395(10)
C52 C53 1.360(11)
C53 C54 1.362(13)
C54 C55 1.357(11)
C55 C56 1.369(10)
C61 C66 1.368(9)
C61 C62 1.380(8)
C62 C63 1.390(9)
C63 C64 1.358(11)
C64 C65 1.363(9)
C65 C66 1.391(8)
C71 C76 1.372(11)
C71 C72 1.373(10)
C72 C73 1.395(12)
C73 C74 1.368(13)
C74 C75 1.363(11)
C75 C76 1.367(10)
C81 C86 1.375(10)
C81 C82 1.373(10)
C82 C83 1.372(12)
C83 C84 1.368(12)
C84 C85 1.368(11)
C85 C86 1.362(12)
C10 Cl2 1.699(8)
C10 Cl1 1.746(10)
